data_4342345
loop_
_publ_author_name
'Bhattacharya, Saurav'
'Bhattacharyya, Aninda J.'
'Natarajan, Srinivasan'

_publ_section_title
;
 High proton mobility, solvent induced single crystal to single crystal
 structural transformation, and related studies on a family of compounds
 formed from mn3 oxo-clusters.
;
_journal_issue 4
_journal_name_full 'Inorganic chemistry'
_journal_page_first 1254
_journal_page_last 1271
_journal_paper_doi 10.1021/ic5018517
_journal_volume 54
_journal_year 2015
_chemical_formula_sum 'C64 H32 Mn4 N2 O26 S4'
_chemical_formula_weight 1592.92
_chemical_name_common 'Manganese sulfonyldibenzoates'
_chemical_name_systematic
;
 ?
;
_space_group_IT_number 2
_symmetry_cell_setting triclinic
_symmetry_space_group_name_Hall '-P 1'
_symmetry_space_group_name_H-M 'P -1'
_atom_sites_solution_hydrogens geom
_atom_sites_solution_primary direct
_atom_sites_solution_secondary difmap
_audit_creation_method SHELXL-97
_cell_angle_alpha 114.959(8)
_cell_angle_beta 102.950(9)
_cell_angle_gamma 92.406(9)
_cell_formula_units_Z 2
_cell_length_a 11.6384(18)
_cell_length_b 21.052(4)
_cell_length_c 24.247(4)
_cell_measurement_temperature 120(2)
_cell_volume 5185.9(16)
_computing_cell_refinement 'CrysAlisPro CCD (Oxford Diffraction, 2009)'
_computing_data_collection 'CrysAlisPro CCD (Oxford Diffraction, 2009)'
_computing_data_reduction 'CrysAlisPro RED (Oxford Diffraction, 2009)'
_computing_molecular_graphics 'Ortep-3 (Farrugia, 1997) and CAMERON (Watkin et al., 1993)'
_computing_publication_material 'WinGX (Farrugia, 1999)'
_computing_structure_refinement 'SHELXL-97 (Sheldrick, 1997)'
_computing_structure_solution 'SHELXL-97 (Sheldrick, 1997)'
_diffrn_ambient_temperature 120(2)
_diffrn_measured_fraction_theta_full 0.998
_diffrn_measured_fraction_theta_max 0.998
_diffrn_measurement_device_type 'Oxford Xcalibur,Eos(Nova) CCD detector'
_diffrn_measurement_method 'f\w scans'
_diffrn_radiation_monochromator graphite
_diffrn_radiation_source 'fine-focus sealed tube'
_diffrn_radiation_type MoK\a
_diffrn_radiation_wavelength 0.71073
_diffrn_reflns_av_R_equivalents 0.0857
_diffrn_reflns_av_sigmaI/netI 0.1220
_diffrn_reflns_limit_h_max 14
_diffrn_reflns_limit_h_min -14
_diffrn_reflns_limit_k_max 25
_diffrn_reflns_limit_k_min -25
_diffrn_reflns_limit_l_max 29
_diffrn_reflns_limit_l_min -29
_diffrn_reflns_number 81884
_diffrn_reflns_theta_full 26.00
_diffrn_reflns_theta_max 26.00
_diffrn_reflns_theta_min 1.08
_exptl_absorpt_coefficient_mu 0.611
_exptl_absorpt_correction_T_max 0.935
_exptl_absorpt_correction_T_min 0.896
_exptl_absorpt_correction_type multi-scan
_exptl_absorpt_process_details 'CrysAlis RED (Oxford Diffraction,2009)'
_exptl_crystal_colour Pale_Yellow
_exptl_crystal_density_diffrn 1.020
_exptl_crystal_density_method 'not measured'
_exptl_crystal_description block
_exptl_crystal_F_000 1604
_exptl_crystal_size_max 0.23
_exptl_crystal_size_mid 0.15
_exptl_crystal_size_min 0.11
_platon_squeeze_details
;
;
_refine_diff_density_max 1.476
_refine_diff_density_min -0.691
_refine_diff_density_rms 0.090
_refine_ls_extinction_method none
_refine_ls_goodness_of_fit_ref 0.936
_refine_ls_hydrogen_treatment mixed
_refine_ls_matrix_type full
_refine_ls_number_parameters 874
_refine_ls_number_reflns 20344
_refine_ls_number_restraints 18
_refine_ls_restrained_S_all 0.950
_refine_ls_R_factor_all 0.1280
_refine_ls_R_factor_gt 0.0761
_refine_ls_shift/su_max 0.001
_refine_ls_shift/su_mean 0.000
_refine_ls_structure_factor_coef Fsqd
_refine_ls_weighting_details 'calc w=1/[\s^2^(Fo^2^)+(0.1211P)^2^+0.0000P] where P=(Fo^2^+2Fc^2^)/3'
_refine_ls_weighting_scheme calc
_refine_ls_wR_factor_gt 0.2085
_refine_ls_wR_factor_ref 0.2283
_reflns_number_gt 9734
_reflns_number_total 20344
_reflns_threshold_expression >2sigma(I)
_cod_data_source_file ic5018517_si_002.cif
_cod_data_source_block compound_I
_cod_depositor_comments
;
The following automatic conversions were performed:

'_symmetry_cell_setting' value 'Triclinic' changed to 'triclinic'
according to
/usr/data/users/saulius/crontab/automatic-downloads/rss-feeds/ACS/lib/dictionaries/cif_core.dic
dictionary named 'cif_core.dic' version 2.4.2 from 2011-04-26.

Automatic conversion script
Id: cif_fix_values 3008 2015-01-20 13:52:24Z robertas 

 Adding full bibliography for 4342345--4342351.cif.
;
_cod_original_cell_volume 5186.0(14)
_cod_original_sg_symbol_H-M P-1
_cod_database_code 4342345

loop_
_symmetry_equiv_pos_as_xyz
'x, y, z'
'-x, -y, -z'

loop_
_atom_site_label
_atom_site_type_symbol
_atom_site_fract_x
_atom_site_fract_y
_atom_site_fract_z
_atom_site_U_iso_or_equiv
_atom_site_adp_type
_atom_site_occupancy
_atom_site_symmetry_multiplicity
_atom_site_calc_flag
_atom_site_refinement_flags
Mn1 Mn 0.42036(6) 0.17038(4) 0.34079(3) 0.0374(2) Uani 1 1 d .
Mn2 Mn 0.66444(7) 0.23569(4) 0.29297(3) 0.0445(2) Uani 1 1 d .
Mn3 Mn 0.12852(7) 0.05723(4) 0.29299(3) 0.0454(2) Uani 1 1 d .
Mn4 Mn 0.87264(6) 0.12270(4) 0.24541(3) 0.0424(2) Uani 1 1 d .
S1 S 0.8431(2) 0.46766(10) 0.70245(7) 0.0956(8) Uani 1 1 d .
S2 S 0.34519(14) -0.21054(8) 0.08094(6) 0.0549(4) Uani 1 1 d .
S3 S 0.6407(2) -0.23494(11) 0.29748(8) 0.0965(8) Uani 1 1 d .
S4 S 0.23579(14) 0.29147(8) 0.08100(6) 0.0546(4) Uani 1 1 d .
N1 N 1.0037(9) 0.3396(5) 0.3861(5) 0.193(4) Uiso 1 1 d D
N2 N -0.1141(9) 0.0468(5) 0.3856(5) 0.178(4) Uiso 1 1 d D
O1 O 0.5822(4) 0.2112(2) 0.4129(2) 0.0797(14) Uani 1 1 d .
O2 O 0.6691(5) -0.2015(2) 0.5869(2) 0.0826(14) Uani 1 1 d .
O3 O 0.4280(3) 0.0662(2) 0.33573(16) 0.0530(10) Uani 1 1 d .
O4 O 0.5920(3) 0.7305(2) 0.66402(16) 0.0558(10) Uani 1 1 d .
O5 O 0.2440(3) 0.12251(18) 0.26355(14) 0.0438(8) Uani 1 1 d .
O6 O 0.5187(3) 0.14077(18) 0.26379(15) 0.0424(8) Uani 1 1 d .
O7 O 0.7131(4) 0.2711(2) 0.39004(18) 0.0741(13) Uani 1 1 d .
O8 O 0.4601(4) 0.6953(2) 0.70373(19) 0.0626(11) Uani 1 1 d .
O9 O 0.3422(3) -0.2161(2) -0.19886(17) 0.0664(12) Uani 1 1 d .
O10 O 0.8817(4) 0.2302(3) 0.3160(2) 0.0864(15) Uani 1 1 d D
O11 O 0.6938(3) 0.1092(2) 0.25592(17) 0.0588(10) Uani 1 1 d .
O12 O 0.8229(4) -0.1183(3) 0.61014(18) 0.0761(13) Uani 1 1 d .
O13 O 0.2560(3) -0.0092(2) 0.29612(19) 0.0638(11) Uani 1 1 d .
O14 O -0.0418(3) 0.0176(2) -0.19870(17) 0.0669(12) Uani 1 1 d .
O15 O -0.0655(4) 0.0854(3) 0.3163(2) 0.0839(15) Uani 1 1 d D
O16 O 0.0623(3) 0.1468(2) 0.25585(17) 0.0586(10) Uani 1 1 d .
O17 O 0.1900(3) -0.1596(2) -0.17751(18) 0.0722(12) Uani 1 1 d .
O18 O 0.1320(3) -0.0186(2) -0.17762(17) 0.0688(12) Uani 1 1 d .
O19 O 0.9696(5) 0.4958(3) 0.7161(3) 0.148(3) Uani 1 1 d .
O20 O 0.8050(7) 0.4387(3) 0.7400(2) 0.138(3) Uani 1 1 d .
O21 O 0.4305(4) -0.2572(2) 0.08515(18) 0.0747(13) Uani 1 1 d .
O22 O 0.2304(4) -0.2209(2) 0.09180(18) 0.0692(12) Uani 1 1 d .
O23 O 0.7524(6) -0.2213(4) 0.2837(3) 0.146(3) Uani 1 1 d .
O24 O 0.5658(7) -0.3019(3) 0.2592(2) 0.139(3) Uani 1 1 d .
O25 O 0.3609(4) 0.3124(2) 0.09177(18) 0.0686(12) Uani 1 1 d .
O26 O 0.1545(4) 0.3423(2) 0.08512(18) 0.0728(12) Uani 1 1 d .
C1 C 0.6674(5) 0.2605(3) 0.4275(3) 0.0577(16) Uani 1 1 d .
C2 C 0.7180(5) 0.3071(3) 0.4967(2) 0.0454(13) Uani 1 1 d .
C3 C 0.8106(5) 0.3625(3) 0.5169(2) 0.0543(15) Uani 1 1 d .
H3 H 0.8456 0.3681 0.4880 0.065 Uiso 1 1 calc R
C4 C 0.8502(6) 0.4094(3) 0.5805(3) 0.0671(17) Uani 1 1 d .
H4 H 0.9121 0.4463 0.5937 0.080 Uiso 1 1 calc R
C5 C 0.8012(6) 0.4029(3) 0.6239(2) 0.0554(15) Uani 1 1 d .
C6 C 0.7104(7) 0.3470(4) 0.6040(3) 0.0743(19) Uani 1 1 d .
H6 H 0.6768 0.3413 0.6333 0.089 Uiso 1 1 calc R
C7 C 0.6695(5) 0.2997(3) 0.5408(3) 0.0619(16) Uani 1 1 d .
H7 H 0.6085 0.2624 0.5279 0.074 Uiso 1 1 calc R
C8 C 0.7564(6) 0.5336(3) 0.7009(3) 0.0622(17) Uani 1 1 d .
C9 C 0.8048(6) 0.5859(4) 0.6842(3) 0.0712(19) Uani 1 1 d .
H9 H 0.8805 0.5863 0.6776 0.085 Uiso 1 1 calc R
C10 C 0.7354(5) 0.6336(3) 0.6786(3) 0.0595(16) Uani 1 1 d .
H10 H 0.7633 0.6663 0.6664 0.071 Uiso 1 1 calc R
C11 C 0.6260(5) 0.6359(3) 0.6902(2) 0.0428(13) Uani 1 1 d .
C12 C 0.5851(6) 0.5878(3) 0.7066(3) 0.0741(19) Uani 1 1 d .
H12 H 0.5112 0.5895 0.7155 0.089 Uiso 1 1 calc R
C13 C 0.6517(9) 0.5349(4) 0.7109(4) 0.106(3) Uani 1 1 d .
H13 H 0.6205 0.5010 0.7209 0.127 Uiso 1 1 calc R
C14 C 0.5539(5) 0.6909(3) 0.6847(2) 0.0454(13) Uani 1 1 d .
C15 C 0.5823(4) 0.0925(3) 0.2430(2) 0.0389(12) Uani 1 1 d .
C16 C 0.5223(4) 0.0168(3) 0.2054(2) 0.0397(12) Uani 1 1 d .
C17 C 0.4017(4) 0.0005(3) 0.1875(2) 0.0428(13) Uani 1 1 d .
H17 H 0.3554 0.0364 0.1992 0.051 Uiso 1 1 calc R
C18 C 0.3471(5) -0.0695(3) 0.1519(2) 0.0475(14) Uani 1 1 d .
H18 H 0.2645 -0.0806 0.1414 0.057 Uiso 1 1 calc R
C19 C 0.4148(5) -0.1226(3) 0.1319(2) 0.0472(13) Uani 1 1 d .
C20 C 0.5399(5) -0.1055(3) 0.1494(3) 0.0572(15) Uani 1 1 d .
H20 H 0.5865 -0.1412 0.1367 0.069 Uiso 1 1 calc R
C21 C 0.5921(5) -0.0372(3) 0.1847(3) 0.0565(15) Uani 1 1 d .
H21 H 0.6746 -0.0258 0.1954 0.068 Uiso 1 1 calc R
C22 C 0.3215(5) -0.2121(3) 0.0054(2) 0.0464(13) Uani 1 1 d .
C23 C 0.2269(5) -0.1790(3) -0.0126(3) 0.0636(17) Uani 1 1 d .
H23 H 0.1756 -0.1607 0.0128 0.076 Uiso 1 1 calc R
C24 C 0.2128(5) -0.1746(3) -0.0676(2) 0.0581(16) Uani 1 1 d .
H24 H 0.1497 -0.1539 -0.0804 0.070 Uiso 1 1 calc R
C25 C 0.2898(4) -0.2000(3) -0.1059(2) 0.0463(13) Uani 1 1 d .
C26 C 0.3807(5) -0.2335(3) -0.0878(3) 0.0567(15) Uani 1 1 d .
H26 H 0.4310 -0.2527 -0.1135 0.068 Uiso 1 1 calc R
C27 C 0.3962(5) -0.2384(3) -0.0317(2) 0.0529(14) Uani 1 1 d .
H27 H 0.4584 -0.2598 -0.0191 0.063 Uiso 1 1 calc R
C28 C 0.2728(5) -0.1925(3) -0.1664(2) 0.0546(15) Uani 1 1 d .
C29 C 0.3683(5) 0.0063(3) 0.3150(2) 0.0435(13) Uani 1 1 d .
C30 C 0.4354(5) -0.0544(3) 0.3092(2) 0.0434(13) Uani 1 1 d .
C31 C 0.3785(6) -0.1180(3) 0.2947(3) 0.075(2) Uani 1 1 d .
H31 H 0.2962 -0.1246 0.2882 0.090 Uiso 1 1 calc R
C32 C 0.4406(7) -0.1755(4) 0.2889(4) 0.099(3) Uani 1 1 d .
H32 H 0.3989 -0.2197 0.2776 0.118 Uiso 1 1 calc R
C33 C 0.5557(6) -0.1670(4) 0.2993(3) 0.0626(18) Uani 1 1 d .
C34 C 0.6200(6) -0.0990(4) 0.3152(3) 0.0742(19) Uani 1 1 d .
H34 H 0.7023 -0.0921 0.3214 0.089 Uiso 1 1 calc R
C35 C 0.5567(5) -0.0460(3) 0.3207(3) 0.0620(16) Uani 1 1 d .
H35 H 0.5974 -0.0012 0.3329 0.074 Uiso 1 1 calc R
C36 C 0.6768(6) -0.2206(3) 0.3771(2) 0.0561(16) Uani 1 1 d .
C37 C 0.6067(6) -0.2573(4) 0.3964(3) 0.0732(19) Uani 1 1 d .
H37 H 0.5446 -0.2927 0.3668 0.088 Uiso 1 1 calc R
C38 C 0.6278(5) -0.2419(3) 0.4583(3) 0.0655(17) Uani 1 1 d .
H38 H 0.5794 -0.2665 0.4708 0.079 Uiso 1 1 calc R
C39 C 0.7212(5) -0.1898(3) 0.5031(2) 0.0469(14) Uani 1 1 d .
C40 C 0.7937(5) -0.1543(3) 0.4827(2) 0.0526(14) Uani 1 1 d .
H40 H 0.8572 -0.1195 0.5117 0.063 Uiso 1 1 calc R
C41 C 0.7708(6) -0.1710(3) 0.4203(3) 0.0651(17) Uani 1 1 d .
H41 H 0.8203 -0.1481 0.4068 0.078 Uiso 1 1 calc R
C42 C 0.7404(6) -0.1665(4) 0.5729(3) 0.0571(16) Uani 1 1 d .
C43 C 0.1614(4) 0.1515(3) 0.2437(2) 0.0382(12) Uani 1 1 d .
C44 C 0.1836(4) 0.1883(3) 0.2047(2) 0.0379(12) Uani 1 1 d .
C45 C 0.0927(5) 0.2217(3) 0.1844(2) 0.0551(15) Uani 1 1 d .
H45 H 0.0207 0.2207 0.1949 0.066 Uiso 1 1 calc R
C46 C 0.1107(5) 0.2553(3) 0.1495(3) 0.0567(15) Uani 1 1 d .
H46 H 0.0520 0.2787 0.1369 0.068 Uiso 1 1 calc R
C47 C 0.2169(5) 0.2548(3) 0.1324(2) 0.0467(13) Uani 1 1 d .
C48 C 0.3035(5) 0.2213(3) 0.1521(2) 0.0469(13) Uani 1 1 d .
H48 H 0.3754 0.2216 0.1414 0.056 Uiso 1 1 calc R
C49 C 0.2857(4) 0.1874(3) 0.1874(2) 0.0418(12) Uani 1 1 d .
H49 H 0.3444 0.1637 0.1995 0.050 Uiso 1 1 calc R
C50 C 0.1843(5) 0.2174(3) 0.0056(2) 0.0511(14) Uani 1 1 d .
C51 C 0.0709(5) 0.2065(3) -0.0315(3) 0.0522(14) Uani 1 1 d .
H51 H 0.0208 0.2401 -0.0191 0.063 Uiso 1 1 calc R
C52 C 0.0313(5) 0.1453(3) -0.0877(3) 0.0532(14) Uani 1 1 d .
H52 H -0.0449 0.1383 -0.1136 0.064 Uiso 1 1 calc R
C53 C 0.1050(5) 0.0944(3) -0.1053(2) 0.0494(14) Uani 1 1 d .
C54 C 0.2199(5) 0.1066(3) -0.0680(2) 0.0578(16) Uani 1 1 d .
H54 H 0.2701 0.0732 -0.0808 0.069 Uiso 1 1 calc R
C55 C 0.2605(5) 0.1660(3) -0.0137(3) 0.0642(17) Uani 1 1 d .
H55 H 0.3379 0.1733 0.0112 0.077 Uiso 1 1 calc R
C56 C 0.0614(5) 0.0256(3) -0.1662(2) 0.0559(15) Uani 1 1 d .
C57 C 0.9175(8) 0.2895(4) 0.3475(4) 0.103(3) Uiso 1 1 d D
C58 C 0.8332(8) 0.3353(6) 0.3267(4) 0.165(5) Uani 1 1 d D
C59 C 1.0285(9) 0.4137(5) 0.4292(4) 0.130(3) Uani 1 1 d D
C60 C 1.0938(9) 0.2941(5) 0.4034(4) 0.130(3) Uani 1 1 d D
C61 C -0.0666(7) 0.0546(5) 0.3456(4) 0.130(5) Uani 1 1 d D
C62 C -0.0055(9) -0.0119(6) 0.3284(4) 0.200(8) Uani 1 1 d D
C63 C -0.1019(8) 0.0165(5) 0.4292(4) 0.125(2) Uani 1 1 d D
C64 C -0.1897(8) 0.1096(4) 0.4025(4) 0.125(2) Uani 1 1 d D

loop_
_atom_site_aniso_label
_atom_site_aniso_U_11
_atom_site_aniso_U_22
_atom_site_aniso_U_33
_atom_site_aniso_U_23
_atom_site_aniso_U_13
_atom_site_aniso_U_12
Mn1 0.0306(4) 0.0441(5) 0.0378(4) 0.0174(4) 0.0100(3) 0.0127(3)
Mn2 0.0314(4) 0.0570(6) 0.0443(4) 0.0194(4) 0.0135(3) 0.0130(4)
Mn3 0.0301(4) 0.0586(6) 0.0463(4) 0.0219(4) 0.0098(3) 0.0118(4)
Mn4 0.0257(4) 0.0563(5) 0.0449(4) 0.0204(4) 0.0117(3) 0.0154(4)
S1 0.143(2) 0.0787(13) 0.0438(9) 0.0130(9) 0.0035(10) 0.0729(13)
S2 0.0690(11) 0.0486(9) 0.0464(8) 0.0215(7) 0.0140(7) 0.0042(8)
S3 0.150(2) 0.0946(16) 0.0463(9) 0.0291(10) 0.0209(11) 0.0875(15)
S4 0.0682(11) 0.0477(9) 0.0475(8) 0.0224(7) 0.0131(7) 0.0037(8)
O1 0.065(3) 0.071(3) 0.078(3) 0.032(2) -0.021(2) -0.009(3)
O2 0.122(4) 0.077(3) 0.081(3) 0.043(3) 0.070(3) 0.039(3)
O3 0.053(2) 0.054(3) 0.050(2) 0.0226(19) 0.0092(18) 0.019(2)
O4 0.060(3) 0.056(3) 0.055(2) 0.025(2) 0.0186(19) 0.022(2)
O5 0.0295(18) 0.060(2) 0.0433(18) 0.0262(17) 0.0056(14) 0.0131(16)
O6 0.0303(18) 0.048(2) 0.0440(19) 0.0119(16) 0.0158(15) 0.0117(16)
O7 0.052(3) 0.108(4) 0.042(2) 0.014(2) 0.011(2) 0.019(2)
O8 0.054(3) 0.059(3) 0.084(3) 0.033(2) 0.032(2) 0.023(2)
O9 0.055(3) 0.101(3) 0.054(2) 0.036(2) 0.027(2) 0.041(2)
O10 0.077(3) 0.080(3) 0.070(3) 0.000(3) 0.032(2) -0.020(3)
O11 0.033(2) 0.060(3) 0.072(3) 0.016(2) 0.0210(18) 0.0068(18)
O12 0.056(3) 0.112(4) 0.043(2) 0.020(2) 0.009(2) 0.021(3)
O13 0.047(3) 0.075(3) 0.086(3) 0.048(2) 0.022(2) 0.022(2)
O14 0.037(2) 0.083(3) 0.056(2) 0.013(2) 0.0001(18) 0.017(2)
O15 0.059(3) 0.139(4) 0.065(3) 0.063(3) 0.007(2) -0.009(3)
O16 0.034(2) 0.087(3) 0.069(2) 0.045(2) 0.0169(18) 0.015(2)
O17 0.051(3) 0.117(4) 0.065(3) 0.052(3) 0.020(2) 0.041(2)
O18 0.044(2) 0.075(3) 0.057(2) 0.001(2) 0.0098(18) 0.025(2)
O19 0.112(5) 0.117(5) 0.107(4) -0.019(3) -0.044(3) 0.075(4)
O20 0.268(8) 0.122(5) 0.053(3) 0.054(3) 0.051(4) 0.117(5)
O21 0.103(3) 0.059(3) 0.059(2) 0.029(2) 0.008(2) 0.016(2)
O22 0.074(3) 0.071(3) 0.068(3) 0.034(2) 0.026(2) -0.009(2)
O23 0.183(6) 0.241(8) 0.110(4) 0.122(5) 0.099(5) 0.174(6)
O24 0.235(7) 0.061(3) 0.055(3) -0.009(3) -0.020(4) 0.064(4)
O25 0.067(3) 0.059(3) 0.068(3) 0.024(2) 0.011(2) -0.021(2)
O26 0.099(3) 0.059(3) 0.059(2) 0.026(2) 0.018(2) 0.016(2)
C1 0.042(4) 0.060(4) 0.049(3) 0.008(3) 0.003(3) 0.026(3)
C2 0.038(3) 0.047(3) 0.049(3) 0.020(3) 0.007(2) 0.020(3)
C3 0.064(4) 0.050(4) 0.043(3) 0.012(3) 0.020(3) 0.004(3)
C4 0.067(4) 0.052(4) 0.072(4) 0.023(3) 0.010(3) 0.005(3)
C5 0.072(4) 0.057(4) 0.042(3) 0.026(3) 0.012(3) 0.030(3)
C6 0.099(6) 0.079(5) 0.063(4) 0.035(4) 0.041(4) 0.041(5)
C7 0.055(4) 0.068(4) 0.065(4) 0.023(3) 0.032(3) 0.007(3)
C8 0.073(4) 0.065(4) 0.049(3) 0.022(3) 0.017(3) 0.042(4)
C9 0.056(4) 0.072(5) 0.079(4) 0.021(4) 0.026(3) 0.029(3)
C10 0.066(4) 0.060(4) 0.074(4) 0.036(3) 0.039(3) 0.035(3)
C11 0.054(4) 0.035(3) 0.032(3) 0.007(2) 0.013(2) 0.011(3)
C12 0.077(5) 0.075(5) 0.109(5) 0.063(4) 0.048(4) 0.042(4)
C13 0.131(8) 0.088(6) 0.154(8) 0.086(6) 0.070(6) 0.057(6)
C14 0.044(3) 0.046(3) 0.049(3) 0.021(3) 0.017(3) 0.019(3)
C15 0.025(3) 0.042(3) 0.046(3) 0.014(2) 0.014(2) 0.008(2)
C16 0.031(3) 0.047(3) 0.038(3) 0.013(2) 0.013(2) 0.014(2)
C17 0.025(3) 0.052(4) 0.047(3) 0.017(3) 0.008(2) 0.014(2)
C18 0.031(3) 0.057(4) 0.045(3) 0.016(3) 0.004(2) 0.004(3)
C19 0.041(3) 0.059(4) 0.041(3) 0.023(3) 0.010(2) 0.008(3)
C20 0.057(4) 0.044(4) 0.065(4) 0.017(3) 0.019(3) 0.020(3)
C21 0.035(3) 0.056(4) 0.061(3) 0.011(3) 0.011(3) 0.012(3)
C22 0.045(3) 0.046(3) 0.044(3) 0.015(3) 0.017(3) 0.000(3)
C23 0.036(3) 0.099(5) 0.055(3) 0.030(3) 0.016(3) 0.014(3)
C24 0.037(3) 0.092(5) 0.042(3) 0.027(3) 0.006(2) 0.021(3)
C25 0.032(3) 0.061(4) 0.041(3) 0.019(3) 0.006(2) 0.013(3)
C26 0.044(3) 0.073(4) 0.053(3) 0.025(3) 0.018(3) 0.013(3)
C27 0.049(3) 0.056(4) 0.055(3) 0.027(3) 0.010(3) 0.016(3)
C28 0.043(3) 0.077(4) 0.045(3) 0.025(3) 0.013(3) 0.021(3)
C29 0.042(3) 0.037(3) 0.049(3) 0.016(3) 0.012(2) 0.017(3)
C30 0.052(3) 0.046(4) 0.033(3) 0.020(2) 0.006(2) 0.009(3)
C31 0.049(4) 0.058(4) 0.112(5) 0.038(4) 0.010(4) 0.023(3)
C32 0.084(6) 0.063(5) 0.128(7) 0.042(5) -0.010(5) 0.006(4)
C33 0.070(4) 0.075(5) 0.047(3) 0.030(3) 0.012(3) 0.043(4)
C34 0.060(4) 0.097(6) 0.081(4) 0.052(4) 0.017(3) 0.037(4)
C35 0.048(4) 0.056(4) 0.079(4) 0.033(3) 0.003(3) 0.018(3)
C36 0.076(4) 0.043(4) 0.038(3) 0.009(3) 0.009(3) 0.025(3)
C37 0.076(5) 0.056(4) 0.065(4) 0.017(3) -0.004(3) 0.016(4)
C38 0.047(4) 0.079(5) 0.071(4) 0.041(4) 0.002(3) -0.003(3)
C39 0.044(3) 0.056(4) 0.042(3) 0.021(3) 0.013(2) 0.024(3)
C40 0.047(3) 0.063(4) 0.044(3) 0.024(3) 0.007(2) -0.007(3)
C41 0.074(4) 0.079(5) 0.065(4) 0.046(4) 0.031(3) 0.021(4)
C42 0.052(4) 0.087(5) 0.052(3) 0.038(4) 0.030(3) 0.040(4)
C43 0.025(3) 0.053(3) 0.040(3) 0.021(2) 0.012(2) 0.010(2)
C44 0.031(3) 0.045(3) 0.037(2) 0.016(2) 0.011(2) 0.015(2)
C45 0.039(3) 0.082(4) 0.057(3) 0.038(3) 0.020(3) 0.022(3)
C46 0.047(4) 0.077(4) 0.065(4) 0.045(3) 0.019(3) 0.030(3)
C47 0.042(3) 0.049(3) 0.044(3) 0.014(3) 0.014(2) 0.011(3)
C48 0.041(3) 0.063(4) 0.050(3) 0.029(3) 0.026(2) 0.023(3)
C49 0.033(3) 0.052(3) 0.044(3) 0.020(3) 0.016(2) 0.020(2)
C50 0.054(4) 0.053(4) 0.047(3) 0.023(3) 0.017(3) 0.002(3)
C51 0.057(4) 0.055(4) 0.057(3) 0.032(3) 0.022(3) 0.021(3)
C52 0.036(3) 0.062(4) 0.055(3) 0.019(3) 0.012(3) 0.017(3)
C53 0.044(3) 0.068(4) 0.033(3) 0.016(3) 0.018(2) 0.020(3)
C54 0.038(3) 0.072(4) 0.042(3) 0.005(3) 0.011(2) 0.017(3)
C55 0.032(3) 0.091(5) 0.058(4) 0.022(4) 0.010(3) 0.015(3)
C56 0.043(3) 0.065(4) 0.044(3) 0.010(3) 0.010(3) 0.018(3)
C58 0.097(7) 0.304(15) 0.088(6) 0.072(8) 0.029(5) 0.111(9)
C59 0.188(7) 0.120(5) 0.103(5) 0.046(4) 0.072(5) 0.089(5)
C60 0.188(7) 0.120(5) 0.103(5) 0.046(4) 0.072(5) 0.089(5)
C61 0.074(6) 0.219(11) 0.098(6) 0.110(7) -0.040(5) -0.086(7)
C62 0.126(9) 0.280(16) 0.110(8) 0.005(9) 0.020(6) 0.144(11)
C63 0.141(6) 0.107(5) 0.096(4) 0.037(4) -0.018(4) 0.052(4)
C64 0.141(6) 0.107(5) 0.096(4) 0.037(4) -0.018(4) 0.052(4)

loop_
_atom_type_symbol
_atom_type_description
_atom_type_scat_dispersion_real
_atom_type_scat_dispersion_imag
_atom_type_scat_source
Mn Mn 0.3368 0.7283 'International Tables Vol C Tables 4.2.6.8 and 6.1.1.4'
S S 0.1246 0.1234 'International Tables Vol C Tables 4.2.6.8 and 6.1.1.4'
N N 0.0061 0.0033 'International Tables Vol C Tables 4.2.6.8 and 6.1.1.4'
O O 0.0106 0.0060 'International Tables Vol C Tables 4.2.6.8 and 6.1.1.4'
C C 0.0033 0.0016 'International Tables Vol C Tables 4.2.6.8 and 6.1.1.4'
H H 0.0000 0.0000 'International Tables Vol C Tables 4.2.6.8 and 6.1.1.4'

loop_
_geom_angle_atom_site_label_1
_geom_angle_atom_site_label_2
_geom_angle_atom_site_label_3
_geom_angle
_geom_angle_site_symmetry_1
_geom_angle_site_symmetry_3
O1 Mn1 O2 87.4(2) . 2_656
O1 Mn1 O4 92.91(16) . 2_666
O2 Mn1 O4 90.95(16) 2_656 2_666
O1 Mn1 O3 91.05(16) . .
O2 Mn1 O3 93.15(16) 2_656 .
O4 Mn1 O3 174.42(13) 2_666 .
O1 Mn1 O6 91.88(16) . .
O2 Mn1 O6 178.08(16) 2_656 .
O4 Mn1 O6 87.30(14) 2_666 .
O3 Mn1 O6 88.66(13) . .
O1 Mn1 O5 177.80(15) . .
O2 Mn1 O5 91.90(17) 2_656 .
O4 Mn1 O5 89.19(13) 2_666 .
O3 Mn1 O5 86.90(13) . .
O6 Mn1 O5 88.85(12) . .
O7 Mn2 O8 93.35(17) . 2_666
O7 Mn2 O9 164.92(18) . 2_655
O8 Mn2 O9 90.22(16) 2_666 2_655
O7 Mn2 O6 99.87(16) . .
O8 Mn2 O6 92.59(14) 2_666 .
O9 Mn2 O6 94.59(15) 2_655 .
O7 Mn2 O10 77.46(15) . .
O8 Mn2 O10 143.32(16) 2_666 .
O9 Mn2 O10 90.98(15) 2_655 .
O6 Mn2 O10 123.82(14) . .
O7 Mn2 O11 101.06(16) . .
O8 Mn2 O11 145.37(14) 2_666 .
O9 Mn2 O11 83.95(15) 2_655 .
O6 Mn2 O11 54.16(11) . .
O10 Mn2 O11 71.08(14) . .
O12 Mn3 O13 93.62(17) 2_656 .
O12 Mn3 O14 165.03(18) 2_656 2
O13 Mn3 O14 89.38(16) . 2
O12 Mn3 O5 100.24(16) 2_656 .
O13 Mn3 O5 92.85(14) . .
O14 Mn3 O5 94.25(15) 2 .
O12 Mn3 O15 77.13(15) 2_656 .
O13 Mn3 O15 142.81(16) . .
O14 Mn3 O15 91.66(14) 2 .
O5 Mn3 O15 124.10(14) . .
O12 Mn3 O16 101.07(16) 2_656 .
O13 Mn3 O16 145.42(14) . .
O14 Mn3 O16 84.39(15) 2 .
O5 Mn3 O16 53.97(11) . .
O15 Mn3 O16 71.52(14) . .
O18 Mn4 O17 93.84(17) 2_655 2_655
O18 Mn4 O10 178.74(17) 2_655 .
O17 Mn4 O10 86.74(19) 2_655 .
O18 Mn4 O15 86.83(18) 2_655 1_655
O17 Mn4 O15 178.88(17) 2_655 1_655
O10 Mn4 O15 92.61(19) . 1_655
O18 Mn4 O11 97.53(15) 2_655 .
O17 Mn4 O11 90.90(15) 2_655 .
O10 Mn4 O11 83.58(15) . .
O15 Mn4 O11 88.12(16) 1_655 .
O18 Mn4 O16 90.54(15) 2_655 1_655
O17 Mn4 O16 97.03(15) 2_655 1_655
O10 Mn4 O16 88.28(16) . 1_655
O15 Mn4 O16 83.85(15) 1_655 1_655
O11 Mn4 O16 168.29(14) . 1_655
O20 S1 O19 120.8(4) . .
O20 S1 C5 108.2(4) . .
O19 S1 C5 106.5(3) . .
O20 S1 C8 108.0(4) . .
O19 S1 C8 108.8(4) . .
C5 S1 C8 103.1(3) . .
O21 S2 O22 120.0(3) . .
O21 S2 C19 108.2(3) . .
O22 S2 C19 108.8(3) . .
O21 S2 C22 107.8(3) . .
O22 S2 C22 108.4(2) . .
C19 S2 C22 102.3(2) . .
O24 S3 O23 119.4(4) . .
O24 S3 C33 108.8(4) . .
O23 S3 C33 109.2(4) . .
O24 S3 C36 108.8(4) . .
O23 S3 C36 107.0(3) . .
C33 S3 C36 102.2(3) . .
O25 S4 O26 120.2(3) . .
O25 S4 C47 109.0(2) . .
O26 S4 C47 107.7(3) . .
O25 S4 C50 108.0(3) . .
O26 S4 C50 108.2(3) . .
C47 S4 C50 102.4(2) . .
C57 N1 C59 142.2(10) . .
C57 N1 C60 98.8(8) . .
C59 N1 C60 114.9(8) . .
C61 N2 C63 143.3(10) . .
C61 N2 C64 102.0(8) . .
C63 N2 C64 112.1(7) . .
C1 O1 Mn1 132.7(4) . .
C42 O2 Mn1 132.4(4) . 2_656
C29 O3 Mn1 143.7(3) . .
C14 O4 Mn1 144.2(4) . 2_666
C43 O5 Mn1 131.3(3) . .
C43 O5 Mn3 97.1(3) . .
Mn1 O5 Mn3 107.80(12) . .
C15 O6 Mn1 133.1(3) . .
C15 O6 Mn2 96.2(3) . .
Mn1 O6 Mn2 107.74(13) . .
C1 O7 Mn2 134.3(4) . .
C14 O8 Mn2 130.3(4) . 2_666
C28 O9 Mn2 131.8(3) . 2_655
C57 O10 Mn4 158.7(6) . .
C57 O10 Mn2 99.4(5) . .
Mn4 O10 Mn2 97.62(16) . .
C15 O11 Mn4 161.6(3) . .
C15 O11 Mn2 88.4(3) . .
Mn4 O11 Mn2 97.11(14) . .
C42 O12 Mn3 134.1(4) . 2_656
C29 O13 Mn3 128.9(4) . .
C56 O14 Mn3 130.5(4) . 2
C61 O15 Mn4 159.5(5) . 1_455
C61 O15 Mn3 96.5(5) . .
Mn4 O15 Mn3 97.17(16) 1_455 .
C43 O16 Mn4 162.4(3) . 1_455
C43 O16 Mn3 88.7(3) . .
Mn4 O16 Mn3 96.85(14) 1_455 .
C28 O17 Mn4 136.2(4) . 2_655
C56 O18 Mn4 136.9(4) . 2_655
O7 C1 O1 125.9(6) . .
O7 C1 C2 118.4(6) . .
O1 C1 C2 115.7(6) . .
C7 C2 C3 118.8(5) . .
C7 C2 C1 121.5(6) . .
C3 C2 C1 119.6(5) . .
C4 C3 C2 119.5(5) . .
C5 C4 C3 121.8(6) . .
C4 C5 C6 118.7(6) . .
C4 C5 S1 120.6(5) . .
C6 C5 S1 120.5(5) . .
C7 C6 C5 120.3(6) . .
C2 C7 C6 120.8(6) . .
C13 C8 C9 120.2(6) . .
C13 C8 S1 122.8(6) . .
C9 C8 S1 116.9(5) . .
C10 C9 C8 117.2(6) . .
C9 C10 C11 122.7(6) . .
C12 C11 C10 118.5(5) . .
C12 C11 C14 120.9(5) . .
C10 C11 C14 120.5(5) . .
C11 C12 C13 121.4(7) . .
C8 C13 C12 119.8(7) . .
O4 C14 O8 125.0(5) . .
O4 C14 C11 118.1(5) . .
O8 C14 C11 116.8(5) . .
O11 C15 O6 119.5(4) . .
O11 C15 C16 121.7(4) . .
O6 C15 C16 118.8(4) . .
C17 C16 C21 119.7(5) . .
C17 C16 C15 120.7(4) . .
C21 C16 C15 119.4(4) . .
C16 C17 C18 120.3(5) . .
C19 C18 C17 120.2(5) . .
C18 C19 C20 119.5(5) . .
C18 C19 S2 120.3(4) . .
C20 C19 S2 120.1(4) . .
C21 C20 C19 119.8(5) . .
C20 C21 C16 120.5(5) . .
C27 C22 C23 120.6(5) . .
C27 C22 S2 122.1(4) . .
C23 C22 S2 117.1(4) . .
C24 C23 C22 118.2(5) . .
C23 C24 C25 122.2(5) . .
C26 C25 C24 118.5(5) . .
C26 C25 C28 120.9(5) . .
C24 C25 C28 120.6(5) . .
C27 C26 C25 119.9(5) . .
C22 C27 C26 120.6(5) . .
O9 C28 O17 125.7(5) . .
O9 C28 C25 118.5(5) . .
O17 C28 C25 115.8(5) . .
O3 C29 O13 126.6(5) . .
O3 C29 C30 117.4(5) . .
O13 C29 C30 115.9(5) . .
C31 C30 C35 117.8(5) . .
C31 C30 C29 120.8(5) . .
C35 C30 C29 121.4(5) . .
C30 C31 C32 121.4(6) . .
C33 C32 C31 120.2(7) . .
C32 C33 C34 119.9(6) . .
C32 C33 S3 122.9(6) . .
C34 C33 S3 117.1(5) . .
C35 C34 C33 117.3(6) . .
C34 C35 C30 123.4(6) . .
C41 C36 C37 119.5(5) . .
C41 C36 S3 120.2(5) . .
C37 C36 S3 120.3(5) . .
C38 C37 C36 120.4(6) . .
C37 C38 C39 120.6(6) . .
C38 C39 C40 118.4(5) . .
C38 C39 C42 122.1(6) . .
C40 C39 C42 119.4(5) . .
C41 C40 C39 119.7(5) . .
C40 C41 C36 121.3(6) . .
O12 C42 O2 126.7(5) . .
O12 C42 C39 118.5(6) . .
O2 C42 C39 114.8(6) . .
O16 C43 O5 118.9(4) . .
O16 C43 C44 122.1(4) . .
O5 C43 C44 118.9(4) . .
C49 C44 C45 120.1(5) . .
C49 C44 C43 121.5(4) . .
C45 C44 C43 118.4(4) . .
C46 C45 C44 119.5(5) . .
C45 C46 C47 120.0(5) . .
C48 C47 C46 119.6(5) . .
C48 C47 S4 120.1(4) . .
C46 C47 S4 120.2(4) . .
C49 C48 C47 120.6(5) . .
C44 C49 C48 120.2(5) . .
C51 C50 C55 119.9(5) . .
C51 C50 S4 121.5(5) . .
C55 C50 S4 118.4(4) . .
C50 C51 C52 119.6(5) . .
C51 C52 C53 120.1(5) . .
C54 C53 C52 119.6(5) . .
C54 C53 C56 119.6(5) . .
C52 C53 C56 120.8(5) . .
C55 C54 C53 121.2(5) . .
C54 C55 C50 119.5(5) . .
O14 C56 O18 126.0(5) . .
O14 C56 C53 117.2(5) . .
O18 C56 C53 116.8(5) . .
O10 C57 N1 150.4(9) . .
O10 C57 C58 110.0(8) . .
N1 C57 C58 97.9(8) . .
O15 C61 N2 144.3(10) . .
O15 C61 C62 117.5(9) . .
N2 C61 C62 97.4(7) . .

loop_
_geom_bond_atom_site_label_1
_geom_bond_atom_site_label_2
_geom_bond_distance
_geom_bond_site_symmetry_2
Mn1 O1 2.112(4) .
Mn1 O2 2.119(4) 2_656
Mn1 O4 2.148(4) 2_666
Mn1 O3 2.150(4) .
Mn1 O6 2.285(3) .
Mn1 O5 2.291(3) .
Mn2 O7 2.074(4) .
Mn2 O8 2.084(4) 2_666
Mn2 O9 2.123(4) 2_655
Mn2 O6 2.314(3) .
Mn2 O10 2.483(5) .
Mn2 O11 2.493(4) .
Mn3 O12 2.070(4) 2_656
Mn3 O13 2.092(4) .
Mn3 O14 2.126(4) 2
Mn3 O5 2.304(3) .
Mn3 O15 2.484(5) .
Mn3 O16 2.492(4) .
Mn4 O18 2.102(4) 2_655
Mn4 O17 2.107(4) 2_655
Mn4 O10 2.166(5) .
Mn4 O15 2.174(4) 1_655
Mn4 O11 2.174(4) .
Mn4 O16 2.178(4) 1_655
S1 O20 1.422(6) .
S1 O19 1.473(7) .
S1 C5 1.749(6) .
S1 C8 1.758(6) .
S2 O21 1.444(4) .
S2 O22 1.444(4) .
S2 C19 1.761(6) .
S2 C22 1.776(5) .
S3 O24 1.427(6) .
S3 O23 1.459(7) .
S3 C33 1.763(6) .
S3 C36 1.768(6) .
S4 O25 1.436(4) .
S4 O26 1.444(4) .
S4 C47 1.767(6) .
S4 C50 1.777(5) .
N1 C57 1.284(8) .
N1 C59 1.436(8) .
N1 C60 1.554(8) .
N2 C61 1.282(8) .
N2 C63 1.433(8) .
N2 C64 1.578(8) .
O1 C1 1.277(8) .
O2 C42 1.278(7) .
O2 Mn1 2.119(4) 2_656
O3 C29 1.250(6) .
O4 C14 1.250(6) .
O4 Mn1 2.148(4) 2_666
O5 C43 1.273(5) .
O6 C15 1.278(5) .
O7 C1 1.239(7) .
O8 C14 1.270(6) .
O8 Mn2 2.084(4) 2_666
O9 C28 1.228(6) .
O9 Mn2 2.123(4) 2_655
O10 C57 1.152(7) .
O11 C15 1.262(5) .
O12 C42 1.234(7) .
O12 Mn3 2.070(4) 2_656
O13 C29 1.262(6) .
O14 C56 1.240(6) .
O14 Mn3 2.126(4) 2
O15 C61 1.146(6) .
O15 Mn4 2.174(4) 1_455
O16 C43 1.261(6) .
O16 Mn4 2.178(4) 1_455
O17 C28 1.256(6) .
O17 Mn4 2.107(4) 2_655
O18 C56 1.251(6) .
O18 Mn4 2.102(4) 2_655
C1 C2 1.498(7) .
C2 C7 1.374(7) .
C2 C3 1.393(7) .
C3 C4 1.385(8) .
C4 C5 1.356(8) .
C5 C6 1.386(9) .
C6 C7 1.383(8) .
C8 C13 1.294(10) .
C8 C9 1.457(9) .
C9 C10 1.346(8) .
C10 C11 1.362(8) .
C11 C12 1.340(8) .
C11 C14 1.491(7) .
C12 C13 1.410(9) .
C15 C16 1.501(7) .
C16 C17 1.356(6) .
C16 C21 1.408(7) .
C17 C18 1.386(7) .
C18 C19 1.376(7) .
C19 C20 1.408(7) .
C20 C21 1.350(8) .
C22 C27 1.357(7) .
C22 C23 1.412(8) .
C23 C24 1.350(7) .
C24 C25 1.395(7) .
C25 C26 1.387(7) .
C25 C28 1.510(7) .
C26 C27 1.380(7) .
C29 C30 1.498(7) .
C30 C31 1.334(8) .
C30 C35 1.365(7) .
C31 C32 1.408(9) .
C32 C33 1.296(9) .
C33 C34 1.441(9) .
C34 C35 1.339(8) .
C36 C41 1.360(8) .
C36 C37 1.381(9) .
C37 C38 1.353(8) .
C38 C39 1.391(7) .
C39 C40 1.400(7) .
C39 C42 1.508(7) .
C40 C41 1.359(7) .
C43 C44 1.507(7) .
C44 C49 1.344(7) .
C44 C45 1.406(7) .
C45 C46 1.355(7) .
C46 C47 1.387(7) .
C47 C48 1.367(7) .
C48 C49 1.367(7) .
C50 C51 1.368(7) .
C50 C55 1.420(8) .
C51 C52 1.383(7) .
C52 C53 1.387(7) .
C53 C54 1.380(7) .
C53 C56 1.528(7) .
C54 C55 1.343(7) .
C57 C58 1.554(8) .
C61 C62 1.537(8) .

loop_
_platon_squeeze_void_nr
_platon_squeeze_void_average_x
_platon_squeeze_void_average_y
_platon_squeeze_void_average_z
_platon_squeeze_void_volume
_platon_squeeze_void_count_electrons
_platon_squeeze_void_content
1 -0.022 0.000 0.000 313 56 ' '
2 -0.063 0.289 0.720 2188 908 ' '
